data_7703124
loop_
_publ_author_name
'Dwivedi, Bhupendra Kumar'
'Singh, Vishwa Deepak'
'Kumar, Yogesh'
'Pandey, Daya Shankar'

_publ_section_title
;
 Photophysical properties of some novel tetraphenylimidazole derived
 BODIPY based fluorescent molecular rotors.
;
_journal_issue 2
_journal_name_full 'Dalton transactions (Cambridge, England : 2003)'
_journal_page_first 438
_journal_page_last 452
_journal_paper_doi 10.1039/c9dt04177j
_journal_volume 49
_journal_year 2020
_chemical_formula_moiety 'C36 H24 B Cl F2 N4 O'
_chemical_formula_sum 'C36 H24 B Cl F2 N4 O'
_chemical_formula_weight 612.85
_space_group_crystal_system monoclinic
_space_group_IT_number 14
_space_group_name_Hall '-P 2yn'
_space_group_name_H-M_alt 'P 1 21/n 1'
_atom_sites_solution_hydrogens mixed
_audit_creation_method SHELXL-2016/6
_audit_update_record
;
2019-08-03 deposited with the CCDC.	2019-11-28 downloaded from the CCDC.
;
_cell_angle_alpha 90
_cell_angle_beta 105.329(3)
_cell_angle_gamma 90
_cell_formula_units_Z 4
_cell_length_a 9.6016(3)
_cell_length_b 25.7083(6)
_cell_length_c 12.6994(3)
_cell_measurement_reflns_used 3935
_cell_measurement_temperature 150(2)
_cell_measurement_theta_max 25.14
_cell_measurement_theta_min 2.28
_cell_volume 3023.21(14)
_computing_cell_refinement 'Bruker SAINT'
_computing_data_collection 'Bruker APEX2'
_computing_data_reduction 'Bruker SAINT'
_computing_molecular_graphics 'Bruker SHELXTL'
_computing_publication_material 'Bruker SHELXTL'
_computing_structure_refinement 'SHELXL-2016/6 (Sheldrick, 2016)'
_computing_structure_solution 'SHELXT 2014/5 (Sheldrick, 2014)'
_diffrn_ambient_temperature 150(2)
_diffrn_measured_fraction_theta_full 0.995
_diffrn_measured_fraction_theta_max 0.995
_diffrn_measurement_device_type 'Bruker APEX-II CCD'
_diffrn_measurement_method '\f and \w scans'
_diffrn_radiation_type MoK\a
_diffrn_radiation_wavelength 0.71073
_diffrn_reflns_av_R_equivalents 0.0444
_diffrn_reflns_av_unetI/netI 0.0312
_diffrn_reflns_Laue_measured_fraction_full 0.995
_diffrn_reflns_Laue_measured_fraction_max 0.995
_diffrn_reflns_limit_h_max 11
_diffrn_reflns_limit_h_min -11
_diffrn_reflns_limit_k_max 30
_diffrn_reflns_limit_k_min -29
_diffrn_reflns_limit_l_max 15
_diffrn_reflns_limit_l_min -13
_diffrn_reflns_number 26415
_diffrn_reflns_point_group_measured_fraction_full 0.995
_diffrn_reflns_point_group_measured_fraction_max 0.995
_diffrn_reflns_theta_full 24.998
_diffrn_reflns_theta_max 24.998
_diffrn_reflns_theta_min 3.327
_diffrn_source X-ray
_exptl_absorpt_coefficient_mu 0.176
_exptl_crystal_colour Red
_exptl_crystal_density_diffrn 1.346
_exptl_crystal_description Needle
_exptl_crystal_F_000 1264
_exptl_crystal_size_max 0.230
_exptl_crystal_size_mid 0.180
_exptl_crystal_size_min 0.120
_refine_diff_density_max 0.735
_refine_diff_density_min -0.581
_refine_diff_density_rms 0.117
_refine_ls_extinction_coef 0.020(2)
_refine_ls_extinction_expression Fc^*^=kFc[1+0.001xFc^2^\l^3^/sin(2\q)]^-1/4^
_refine_ls_extinction_method 'SHELXL-2016/6 (Sheldrick 2016)'
_refine_ls_goodness_of_fit_ref 1.017
_refine_ls_hydrogen_treatment mixed
_refine_ls_matrix_type full
_refine_ls_number_parameters 411
_refine_ls_number_reflns 5303
_refine_ls_number_restraints 1
_refine_ls_restrained_S_all 1.017
_refine_ls_R_factor_all 0.0743
_refine_ls_R_factor_gt 0.0602
_refine_ls_shift/su_max 0.000
_refine_ls_shift/su_mean 0.000
_refine_ls_structure_factor_coef Fsqd
_refine_ls_weighting_details 'w=1/[\s^2^(Fo^2^)+(0.0917P)^2^+2.1893P] where P=(Fo^2^+2Fc^2^)/3'
_refine_ls_weighting_scheme calc
_refine_ls_wR_factor_gt 0.1602
_refine_ls_wR_factor_ref 0.1780
_reflns_Friedel_coverage 0.000
_reflns_number_gt 4347
_reflns_number_total 5303
_reflns_threshold_expression 'I > 2\s(I)'
_cod_data_source_file c9dt04177j2.cif
_cod_data_source_block HPIB2
_cod_original_sg_symbol_H-M 'P 21/n'
_cod_database_code 7703124
_shelx_shelxl_version_number 2016/6
_shelx_space_group_comment
;
The symmetry employed for this shelxl refinement is uniquely defined
by the following loop, which should always be used as a source of
symmetry information in preference to the above space-group names.
They are only intended as comments.
;
_shelx_estimated_absorpt_t_min 0.961
_shelx_estimated_absorpt_t_max 0.979

loop_
_space_group_symop_operation_xyz
'x, y, z'
'-x+1/2, y+1/2, -z+1/2'
'-x, -y, -z'
'x-1/2, -y-1/2, z-1/2'

loop_
_atom_site_label
_atom_site_type_symbol
_atom_site_fract_x
_atom_site_fract_y
_atom_site_fract_z
_atom_site_U_iso_or_equiv
_atom_site_adp_type
_atom_site_occupancy
_atom_site_site_symmetry_order
_atom_site_calc_flag
_atom_site_refinement_flags_posn
_atom_site_refinement_flags_adp
Cl1 Cl 0.28317(8) 0.54058(3) -0.04986(6) 0.0558(3) Uani 1 1 d . .
F1 F 0.2438(3) 0.22223(9) 0.2072(3) 0.1306(12) Uani 1 1 d . .
F2 F 0.2166(3) 0.20898(11) 0.0292(3) 0.1561(16) Uani 1 1 d . .
B1 B 0.2483(4) 0.24505(13) 0.1067(4) 0.0728(11) Uani 1 1 d . .
O1 O 0.5015(2) 0.40057(7) 0.32113(15) 0.0566(5) Uani 1 1 d D .
N2 N 0.1436(3) 0.29126(8) 0.0846(2) 0.0541(6) Uani 1 1 d . .
N1 N 0.4003(3) 0.26778(8) 0.12045(19) 0.0502(6) Uani 1 1 d . .
N4 N 0.6552(2) 0.55358(8) 0.37322(17) 0.0430(5) Uani 1 1 d . .
N3 N 0.6340(2) 0.47456(8) 0.43433(17) 0.0453(5) Uani 1 1 d . .
C9 C -0.0008(3) 0.28909(12) 0.0583(3) 0.0676(9) Uani 1 1 d . .
H9 H -0.056056 0.258140 0.040503 0.081 Uiso 1 1 calc R U
C8 C -0.0583(3) 0.33839(12) 0.0608(3) 0.0652(8) Uani 1 1 d . .
H8 H -0.157778 0.347130 0.045385 0.078 Uiso 1 1 calc R U
C7 C 0.0568(3) 0.37230(10) 0.0899(2) 0.0505(7) Uani 1 1 d . .
H7 H 0.051022 0.408854 0.098883 0.061 Uiso 1 1 calc R U
C6 C 0.1838(3) 0.34310(9) 0.1039(2) 0.0432(6) Uani 1 1 d . .
C5 C 0.3293(3) 0.35781(9) 0.12837(19) 0.0420(6) Uani 1 1 d . .
C4 C 0.4362(3) 0.32045(10) 0.1350(2) 0.0466(6) Uani 1 1 d . .
C3 C 0.5858(3) 0.32479(12) 0.1474(3) 0.0594(8) Uani 1 1 d . .
H3 H 0.640280 0.356098 0.158479 0.071 Uiso 1 1 calc R U
C2 C 0.6386(4) 0.27585(13) 0.1406(3) 0.0694(9) Uani 1 1 d . .
H2 H 0.736182 0.266855 0.146034 0.083 Uiso 1 1 calc R U
C1 C 0.5217(3) 0.24157(12) 0.1242(3) 0.0619(8) Uani 1 1 d . .
H1 H 0.527784 0.204930 0.116752 0.074 Uiso 1 1 calc R U
C10 C 0.3680(3) 0.41412(9) 0.1397(2) 0.0412(6) Uani 1 1 d . .
C15 C 0.3147(3) 0.44726(10) 0.0512(2) 0.0429(6) Uani 1 1 d . .
H15 H 0.253707 0.434130 -0.014959 0.051 Uiso 1 1 calc R U
C14 C 0.3515(3) 0.49936(10) 0.0606(2) 0.0419(6) Uani 1 1 d . .
C13 C 0.4406(3) 0.51914(10) 0.1550(2) 0.0442(6) Uani 1 1 d . .
H13 H 0.465129 0.555017 0.158691 0.053 Uiso 1 1 calc R U
C12 C 0.4956(3) 0.48747(9) 0.2454(2) 0.0410(6) Uani 1 1 d . .
C11 C 0.4570(3) 0.43373(10) 0.2374(2) 0.0427(6) Uani 1 1 d . .
C16 C 0.5918(3) 0.50566(9) 0.3487(2) 0.0420(6) Uani 1 1 d . .
C18 C 0.7422(3) 0.55138(10) 0.4797(2) 0.0448(6) Uani 1 1 d . .
C17 C 0.7273(3) 0.50215(10) 0.5169(2) 0.0436(6) Uani 1 1 d . .
C31 C 0.6521(3) 0.59790(9) 0.3027(2) 0.0431(6) Uani 1 1 d . .
C36 C 0.5433(3) 0.63412(11) 0.2892(3) 0.0579(7) Uani 1 1 d . .
H36 H 0.470871 0.630643 0.327281 0.069 Uiso 1 1 calc R U
C35 C 0.5407(4) 0.67562(12) 0.2195(3) 0.0714(9) Uani 1 1 d . .
H35 H 0.465192 0.700524 0.208727 0.086 Uiso 1 1 calc R U
C34 C 0.6471(4) 0.68115(12) 0.1655(3) 0.0695(9) Uani 1 1 d . .
H34 H 0.643885 0.709445 0.116799 0.083 Uiso 1 1 calc R U
C33 C 0.7578(4) 0.64554(12) 0.1824(2) 0.0624(8) Uani 1 1 d . .
H33 H 0.832846 0.649899 0.147109 0.075 Uiso 1 1 calc R U
C32 C 0.7602(3) 0.60349(11) 0.2505(2) 0.0506(7) Uani 1 1 d . .
H32 H 0.835732 0.578588 0.261290 0.061 Uiso 1 1 calc R U
C25 C 0.8332(3) 0.59594(10) 0.5314(2) 0.0503(7) Uani 1 1 d . .
C30 C 0.7730(4) 0.63922(12) 0.5665(3) 0.0653(8) Uani 1 1 d . .
H30 H 0.671342 0.641862 0.554607 0.078 Uiso 1 1 calc R U
C29 C 0.8641(6) 0.67932(13) 0.6201(3) 0.0836(12) Uani 1 1 d . .
H29 H 0.824193 0.709235 0.644985 0.100 Uiso 1 1 calc R U
C28 C 1.0106(5) 0.67523(16) 0.6365(3) 0.0864(13) Uani 1 1 d . .
H28 H 1.071582 0.702463 0.672710 0.104 Uiso 1 1 calc R U
C27 C 1.0694(5) 0.63304(17) 0.6018(3) 0.0874(12) Uani 1 1 d . .
H27 H 1.171122 0.630832 0.613487 0.105 Uiso 1 1 calc R U
C26 C 0.9827(4) 0.59331(14) 0.5495(3) 0.0688(9) Uani 1 1 d . .
H26 H 1.024965 0.563712 0.525522 0.083 Uiso 1 1 calc R U
C19 C 0.7918(3) 0.47772(10) 0.6234(2) 0.0424(6) Uani 1 1 d . .
C24 C 0.8607(3) 0.50650(11) 0.7155(2) 0.0510(7) Uani 1 1 d . .
H24 H 0.867294 0.543245 0.710451 0.061 Uiso 1 1 calc R U
C23 C 0.9195(3) 0.48205(12) 0.8138(2) 0.0548(7) Uani 1 1 d . .
H23 H 0.967041 0.502133 0.875610 0.066 Uiso 1 1 calc R U
C22 C 0.9103(3) 0.42913(11) 0.8235(2) 0.0537(7) Uani 1 1 d . .
H22 H 0.950831 0.412679 0.891711 0.064 Uiso 1 1 calc R U
C21 C 0.8419(4) 0.40002(11) 0.7339(2) 0.0604(8) Uani 1 1 d . .
H21 H 0.835151 0.363342 0.740200 0.072 Uiso 1 1 calc R U
C20 C 0.7831(3) 0.42397(11) 0.6347(2) 0.0555(7) Uani 1 1 d . .
H20 H 0.736133 0.403511 0.573271 0.067 Uiso 1 1 calc R U
H37 H 0.563(3) 0.4157(10) 0.3844(17) 0.054(8) Uiso 1 1 d D .

loop_
_atom_site_aniso_label
_atom_site_aniso_U_11
_atom_site_aniso_U_22
_atom_site_aniso_U_33
_atom_site_aniso_U_23
_atom_site_aniso_U_13
_atom_site_aniso_U_12
Cl1 0.0580(5) 0.0441(4) 0.0599(5) 0.0117(3) 0.0063(3) 0.0018(3)
F1 0.113(2) 0.0739(15) 0.233(3) 0.0813(19) 0.095(2) 0.0286(14)
F2 0.0778(17) 0.0844(17) 0.289(4) -0.109(2) 0.019(2) -0.0085(13)
B1 0.066(2) 0.0292(17) 0.128(4) -0.0042(19) 0.034(2) -0.0044(15)
O1 0.0782(14) 0.0382(10) 0.0446(10) 0.0028(8) 0.0011(9) -0.0144(9)
N2 0.0492(14) 0.0353(12) 0.0762(16) -0.0036(11) 0.0137(11) -0.0081(10)
N1 0.0555(14) 0.0328(11) 0.0625(14) 0.0021(10) 0.0159(11) 0.0038(10)
N4 0.0478(13) 0.0330(11) 0.0476(12) -0.0030(9) 0.0117(9) -0.0065(9)
N3 0.0507(13) 0.0370(11) 0.0464(12) -0.0036(9) 0.0093(10) -0.0057(9)
C9 0.0512(18) 0.0465(17) 0.102(3) -0.0018(16) 0.0147(16) -0.0135(14)
C8 0.0466(17) 0.0539(18) 0.093(2) 0.0091(16) 0.0149(15) -0.0013(14)
C7 0.0545(17) 0.0363(14) 0.0590(16) 0.0057(12) 0.0123(13) 0.0029(12)
C6 0.0487(15) 0.0324(13) 0.0473(14) 0.0018(10) 0.0107(11) -0.0027(11)
C5 0.0510(15) 0.0348(13) 0.0390(13) -0.0012(10) 0.0096(11) -0.0041(11)
C4 0.0511(16) 0.0355(13) 0.0514(15) -0.0006(11) 0.0105(12) -0.0027(11)
C3 0.0493(17) 0.0505(17) 0.076(2) 0.0005(14) 0.0130(14) -0.0030(13)
C2 0.0510(18) 0.061(2) 0.096(2) 0.0026(17) 0.0187(16) 0.0088(15)
C1 0.0622(19) 0.0457(16) 0.078(2) 0.0033(14) 0.0185(16) 0.0097(14)
C10 0.0460(14) 0.0319(13) 0.0449(13) -0.0014(10) 0.0108(11) -0.0038(10)
C15 0.0432(14) 0.0387(14) 0.0451(14) -0.0032(10) 0.0088(11) -0.0026(11)
C14 0.0400(14) 0.0346(13) 0.0506(14) 0.0040(10) 0.0112(11) 0.0006(10)
C13 0.0425(14) 0.0337(13) 0.0560(15) -0.0014(11) 0.0121(11) -0.0042(11)
C12 0.0417(14) 0.0338(13) 0.0476(14) -0.0040(10) 0.0121(11) -0.0046(10)
C11 0.0471(15) 0.0348(13) 0.0452(14) -0.0009(10) 0.0105(11) -0.0053(11)
C16 0.0452(14) 0.0337(13) 0.0471(14) -0.0027(10) 0.0123(11) -0.0035(10)
C18 0.0503(15) 0.0384(14) 0.0454(14) -0.0064(10) 0.0124(11) -0.0078(11)
C17 0.0487(15) 0.0370(13) 0.0450(13) -0.0061(10) 0.0120(11) -0.0069(11)
C31 0.0524(16) 0.0287(12) 0.0480(14) -0.0051(10) 0.0127(11) -0.0068(11)
C36 0.0607(18) 0.0424(15) 0.075(2) -0.0013(14) 0.0258(15) 0.0022(13)
C35 0.088(3) 0.0432(17) 0.084(2) 0.0053(15) 0.0239(19) 0.0178(16)
C34 0.111(3) 0.0391(16) 0.0616(19) 0.0043(13) 0.0278(18) -0.0008(17)
C33 0.087(2) 0.0494(17) 0.0597(18) -0.0006(13) 0.0340(16) -0.0085(16)
C32 0.0558(17) 0.0449(15) 0.0540(15) -0.0045(12) 0.0195(13) -0.0017(12)
C25 0.0665(19) 0.0420(15) 0.0424(14) -0.0054(11) 0.0141(12) -0.0159(13)
C30 0.086(2) 0.0434(16) 0.0680(19) -0.0101(14) 0.0228(17) -0.0082(15)
C29 0.133(4) 0.0446(18) 0.073(2) -0.0121(16) 0.028(2) -0.014(2)
C28 0.108(3) 0.072(3) 0.071(2) -0.0065(19) 0.009(2) -0.046(2)
C27 0.076(3) 0.092(3) 0.091(3) -0.013(2) 0.015(2) -0.041(2)
C26 0.062(2) 0.071(2) 0.074(2) -0.0137(17) 0.0200(16) -0.0202(16)
C19 0.0438(14) 0.0387(14) 0.0455(14) -0.0036(10) 0.0137(11) -0.0035(11)
C24 0.0630(18) 0.0379(14) 0.0506(15) -0.0062(11) 0.0125(13) -0.0054(12)
C23 0.0581(18) 0.0551(17) 0.0483(15) -0.0091(13) 0.0086(13) -0.0036(14)
C22 0.0555(17) 0.0543(17) 0.0483(15) 0.0038(12) 0.0085(12) 0.0027(13)
C21 0.076(2) 0.0403(15) 0.0620(18) 0.0014(13) 0.0123(15) -0.0039(14)
C20 0.0702(19) 0.0425(15) 0.0499(16) -0.0055(12) 0.0090(13) -0.0125(13)

loop_
_atom_type_symbol
_atom_type_description
_atom_type_scat_dispersion_real
_atom_type_scat_dispersion_imag
_atom_type_scat_source
C C 0.0033 0.0016 'International Tables Vol C Tables 4.2.6.8 and 6.1.1.4'
H H 0.0000 0.0000 'International Tables Vol C Tables 4.2.6.8 and 6.1.1.4'
N N 0.0061 0.0033 'International Tables Vol C Tables 4.2.6.8 and 6.1.1.4'
O O 0.0106 0.0060 'International Tables Vol C Tables 4.2.6.8 and 6.1.1.4'
B B 0.0013 0.0007 'International Tables Vol C Tables 4.2.6.8 and 6.1.1.4'
F F 0.0171 0.0103 'International Tables Vol C Tables 4.2.6.8 and 6.1.1.4'
Cl Cl 0.1484 0.1585 'International Tables Vol C Tables 4.2.6.8 and 6.1.1.4'

loop_
_geom_angle_atom_site_label_1
_geom_angle_atom_site_label_2
_geom_angle_atom_site_label_3
_geom_angle
F2 B1 F1 108.9(3)
F2 B1 N2 113.2(4)
F1 B1 N2 108.2(3)
F2 B1 N1 111.9(3)
F1 B1 N1 108.0(3)
N2 B1 N1 106.4(2)
C11 O1 H37 114.0(17)
C9 N2 C6 107.7(2)
C9 N2 B1 126.8(3)
C6 N2 B1 124.9(2)
C1 N1 C4 107.6(2)
C1 N1 B1 127.2(2)
C4 N1 B1 125.2(2)
C16 N4 C18 107.5(2)
C16 N4 C31 129.2(2)
C18 N4 C31 122.9(2)
C16 N3 C17 108.1(2)
N2 C9 C8 110.4(3)
N2 C9 H9 124.8
C8 C9 H9 124.8
C7 C8 C9 106.8(3)
C7 C8 H8 126.6
C9 C8 H8 126.6
C8 C7 C6 107.7(3)
C8 C7 H7 126.2
C6 C7 H7 126.2
N2 C6 C5 120.8(2)
N2 C6 C7 107.4(2)
C5 C6 C7 131.8(2)
C4 C5 C6 120.2(2)
C4 C5 C10 120.2(2)
C6 C5 C10 119.5(2)
C5 C4 N1 120.6(2)
C5 C4 C3 131.8(2)
N1 C4 C3 107.5(2)
C2 C3 C4 107.7(3)
C2 C3 H3 126.1
C4 C3 H3 126.1
C3 C2 C1 107.0(3)
C3 C2 H2 126.5
C1 C2 H2 126.5
N1 C1 C2 110.2(3)
N1 C1 H1 124.9
C2 C1 H1 124.9
C15 C10 C11 120.1(2)
C15 C10 C5 119.1(2)
C11 C10 C5 120.8(2)
C14 C15 C10 119.4(2)
C14 C15 H15 120.3
C10 C15 H15 120.3
C13 C14 C15 121.3(2)
C13 C14 Cl1 119.52(19)
C15 C14 Cl1 119.1(2)
C14 C13 C12 121.1(2)
C14 C13 H13 119.5
C12 C13 H13 119.5
C13 C12 C11 118.2(2)
C13 C12 C16 124.2(2)
C11 C12 C16 117.5(2)
O1 C11 C10 117.7(2)
O1 C11 C12 122.5(2)
C10 C11 C12 119.8(2)
N3 C16 N4 109.5(2)
N3 C16 C12 121.7(2)
N4 C16 C12 128.7(2)
C17 C18 N4 106.4(2)
C17 C18 C25 131.5(2)
N4 C18 C25 122.1(2)
C18 C17 N3 108.6(2)
C18 C17 C19 130.8(2)
N3 C17 C19 120.6(2)
C36 C31 C32 120.9(3)
C36 C31 N4 120.1(2)
C32 C31 N4 119.1(2)
C31 C36 C35 119.1(3)
C31 C36 H36 120.5
C35 C36 H36 120.5
C34 C35 C36 120.5(3)
C34 C35 H35 119.7
C36 C35 H35 119.7
C33 C34 C35 119.8(3)
C33 C34 H34 120.1
C35 C34 H34 120.1
C34 C33 C32 120.1(3)
C34 C33 H33 119.9
C32 C33 H33 119.9
C31 C32 C33 119.6(3)
C31 C32 H32 120.2
C33 C32 H32 120.2
C30 C25 C26 119.1(3)
C30 C25 C18 121.1(3)
C26 C25 C18 119.7(3)
C25 C30 C29 119.1(4)
C25 C30 H30 120.4
C29 C30 H30 120.4
C28 C29 C30 120.0(4)
C28 C29 H29 120.0
C30 C29 H29 120.0
C27 C28 C29 120.9(3)
C27 C28 H28 119.6
C29 C28 H28 119.6
C28 C27 C26 120.2(4)
C28 C27 H27 119.9
C26 C27 H27 119.9
C27 C26 C25 120.7(4)
C27 C26 H26 119.7
C25 C26 H26 119.7
C20 C19 C24 117.9(2)
C20 C19 C17 119.7(2)
C24 C19 C17 122.4(2)
C23 C24 C19 120.5(3)
C23 C24 H24 119.8
C19 C24 H24 119.8
C22 C23 C24 120.9(3)
C22 C23 H23 119.5
C24 C23 H23 119.5
C23 C22 C21 119.6(3)
C23 C22 H22 120.2
C21 C22 H22 120.2
C22 C21 C20 120.2(3)
C22 C21 H21 119.9
C20 C21 H21 119.9
C21 C20 C19 120.9(3)
C21 C20 H20 119.5
C19 C20 H20 119.5

loop_
_geom_bond_atom_site_label_1
_geom_bond_atom_site_label_2
_geom_bond_distance
Cl1 C14 1.742(2)
F1 B1 1.416(5)
F2 B1 1.328(5)
B1 N2 1.533(4)
B1 N1 1.539(4)
O1 C11 1.342(3)
O1 H37 0.947(17)
N2 C9 1.339(4)
N2 C6 1.391(3)
N1 C1 1.337(4)
N1 C4 1.397(3)
N4 C16 1.373(3)
N4 C18 1.390(3)
N4 C31 1.445(3)
N3 C16 1.324(3)
N3 C17 1.381(3)
C9 C8 1.386(4)
C9 H9 0.9500
C8 C7 1.379(4)
C8 H8 0.9500
C7 C6 1.403(4)
C7 H7 0.9500
C6 C5 1.400(4)
C5 C4 1.392(4)
C5 C10 1.492(3)
C4 C3 1.408(4)
C3 C2 1.368(4)
C3 H3 0.9500
C2 C1 1.398(5)
C2 H2 0.9500
C1 H1 0.9500
C10 C15 1.395(3)
C10 C11 1.401(3)
C15 C14 1.382(3)
C15 H15 0.9500
C14 C13 1.373(4)
C13 C12 1.393(4)
C13 H13 0.9500
C12 C11 1.427(3)
C12 C16 1.467(4)
C18 C17 1.372(4)
C18 C25 1.484(3)
C17 C19 1.472(4)
C31 C36 1.376(4)
C31 C32 1.378(4)
C36 C35 1.382(4)
C36 H36 0.9500
C35 C34 1.380(5)
C35 H35 0.9500
C34 C33 1.376(5)
C34 H34 0.9500
C33 C32 1.381(4)
C33 H33 0.9500
C32 H32 0.9500
C25 C30 1.381(4)
C25 C26 1.394(4)
C30 C29 1.406(5)
C30 H30 0.9500
C29 C28 1.370(6)
C29 H29 0.9500
C28 C27 1.349(6)
C28 H28 0.9500
C27 C26 1.373(5)
C27 H27 0.9500
C26 H26 0.9500
C19 C20 1.394(4)
C19 C24 1.394(4)
C24 C23 1.378(4)
C24 H24 0.9500
C23 C22 1.371(4)
C23 H23 0.9500
C22 C21 1.375(4)
C22 H22 0.9500
C21 C20 1.382(4)
C21 H21 0.9500
C20 H20 0.9500

loop_
_geom_torsion_atom_site_label_1
_geom_torsion_atom_site_label_2
_geom_torsion_atom_site_label_3
_geom_torsion_atom_site_label_4
_geom_torsion
F2 B1 N2 C9 50.4(5)
F1 B1 N2 C9 -70.4(5)
N1 B1 N2 C9 173.8(3)
F2 B1 N2 C6 -139.5(3)
F1 B1 N2 C6 99.8(3)
N1 B1 N2 C6 -16.0(5)
F2 B1 N1 C1 -44.7(5)
F1 B1 N1 C1 75.2(4)
N2 B1 N1 C1 -168.9(3)
F2 B1 N1 C4 137.6(3)
F1 B1 N1 C4 -102.6(3)
N2 B1 N1 C4 13.3(5)
C6 N2 C9 C8 -0.6(4)
B1 N2 C9 C8 170.9(3)
N2 C9 C8 C7 0.1(4)
C9 C8 C7 C6 0.5(4)
C9 N2 C6 C5 -177.0(3)
B1 N2 C6 C5 11.2(4)
C9 N2 C6 C7 1.0(3)
B1 N2 C6 C7 -170.8(3)
C8 C7 C6 N2 -0.9(3)
C8 C7 C6 C5 176.7(3)
N2 C6 C5 C4 -0.8(4)
C7 C6 C5 C4 -178.2(3)
N2 C6 C5 C10 175.0(2)
C7 C6 C5 C10 -2.4(4)
C6 C5 C4 N1 -1.8(4)
C10 C5 C4 N1 -177.6(2)
C6 C5 C4 C3 173.0(3)
C10 C5 C4 C3 -2.8(4)
C1 N1 C4 C5 176.1(3)
B1 N1 C4 C5 -5.7(4)
C1 N1 C4 C3 0.2(3)
B1 N1 C4 C3 178.3(3)
C5 C4 C3 C2 -175.4(3)
N1 C4 C3 C2 -0.1(3)
C4 C3 C2 C1 -0.1(4)
C4 N1 C1 C2 -0.2(4)
B1 N1 C1 C2 -178.3(3)
C3 C2 C1 N1 0.2(4)
C4 C5 C10 C15 116.2(3)
C6 C5 C10 C15 -59.6(3)
C4 C5 C10 C11 -63.6(3)
C6 C5 C10 C11 120.5(3)
C11 C10 C15 C14 0.6(4)
C5 C10 C15 C14 -179.2(2)
C10 C15 C14 C13 0.6(4)
C10 C15 C14 Cl1 -179.4(2)
C15 C14 C13 C12 -0.9(4)
Cl1 C14 C13 C12 179.1(2)
C14 C13 C12 C11 0.0(4)
C14 C13 C12 C16 179.7(2)
C15 C10 C11 O1 177.9(2)
C5 C10 C11 O1 -2.3(4)
C15 C10 C11 C12 -1.4(4)
C5 C10 C11 C12 178.4(2)
C13 C12 C11 O1 -178.1(2)
C16 C12 C11 O1 2.2(4)
C13 C12 C11 C10 1.1(4)
C16 C12 C11 C10 -178.6(2)
C17 N3 C16 N4 -0.2(3)
C17 N3 C16 C12 177.8(2)
C18 N4 C16 N3 0.6(3)
C31 N4 C16 N3 173.5(2)
C18 N4 C16 C12 -177.3(3)
C31 N4 C16 C12 -4.3(4)
C13 C12 C16 N3 175.9(2)
C11 C12 C16 N3 -4.5(4)
C13 C12 C16 N4 -6.5(4)
C11 C12 C16 N4 173.1(2)
C16 N4 C18 C17 -0.7(3)
C31 N4 C18 C17 -174.2(2)
C16 N4 C18 C25 176.9(2)
C31 N4 C18 C25 3.5(4)
N4 C18 C17 N3 0.6(3)
C25 C18 C17 N3 -176.8(3)
N4 C18 C17 C19 -179.2(3)
C25 C18 C17 C19 3.4(5)
C16 N3 C17 C18 -0.2(3)
C16 N3 C17 C19 179.6(2)
C16 N4 C31 C36 88.7(3)
C18 N4 C31 C36 -99.3(3)
C16 N4 C31 C32 -91.9(3)
C18 N4 C31 C32 80.0(3)
C32 C31 C36 C35 2.1(4)
N4 C31 C36 C35 -178.6(3)
C31 C36 C35 C34 -1.0(5)
C36 C35 C34 C33 -1.0(5)
C35 C34 C33 C32 2.0(5)
C36 C31 C32 C33 -1.1(4)
N4 C31 C32 C33 179.6(2)
C34 C33 C32 C31 -1.0(5)
C17 C18 C25 C30 -108.1(4)
N4 C18 C25 C30 74.9(4)
C17 C18 C25 C26 69.0(4)
N4 C18 C25 C26 -108.0(3)
C26 C25 C30 C29 -0.3(5)
C18 C25 C30 C29 176.7(3)
C25 C30 C29 C28 0.3(5)
C30 C29 C28 C27 0.0(6)
C29 C28 C27 C26 -0.2(6)
C28 C27 C26 C25 0.1(6)
C30 C25 C26 C27 0.1(5)
C18 C25 C26 C27 -177.0(3)
C18 C17 C19 C20 -167.0(3)
N3 C17 C19 C20 13.2(4)
C18 C17 C19 C24 13.8(4)
N3 C17 C19 C24 -166.0(3)
C20 C19 C24 C23 0.7(4)
C17 C19 C24 C23 179.9(3)
C19 C24 C23 C22 -0.6(4)
C24 C23 C22 C21 0.2(5)
C23 C22 C21 C20 0.1(5)
C22 C21 C20 C19 0.0(5)
C24 C19 C20 C21 -0.4(4)
C17 C19 C20 C21 -179.6(3)
